data_7062655
loop_
_publ_author_name
'Monika, Sankar'
'Ramesh, Rengan'

_publ_section_title
;
 New dinuclear arene Ru(ii) benzilbis(furoylhydrazone) complexes:
 synthesis, structure, and anticancer activity
;
_journal_issue 33
_journal_name_full 'New Journal of Chemistry'
_journal_page_first 15622
_journal_page_last 15630
_journal_paper_doi 10.1039/D3NJ02869K
_journal_volume 47
_journal_year 2023
_chemical_formula_moiety 'C44 H44 Cl2 N4 O4 Ru2'
_chemical_formula_sum 'C44 H44 Cl2 N4 O4 Ru2'
_chemical_formula_weight 965.87
_space_group_crystal_system monoclinic
_space_group_IT_number 14
_space_group_name_Hall '-P 2yn'
_space_group_name_H-M_alt 'P 1 21/n 1'
_atom_sites_solution_hydrogens geom
_atom_sites_solution_primary direct
_audit_creation_date 2023-06-17
_audit_creation_method
;
Olex2 1.5
(compiled 2023.03.06 svn.rbb2c1857 for OlexSys, GUI svn.r6748)
;
_audit_update_record
;
2023-06-19 deposited with the CCDC.	2023-07-25 downloaded from the CCDC.
;
_cell_angle_alpha 90
_cell_angle_beta 95.346(6)
_cell_angle_gamma 90
_cell_formula_units_Z 4
_cell_length_a 11.003(2)
_cell_length_b 21.458(4)
_cell_length_c 18.698(3)
_cell_measurement_reflns_used 9841
_cell_measurement_temperature 273(2)
_cell_measurement_theta_max 30.11
_cell_measurement_theta_min 4.77
_cell_volume 4395.4(13)
_computing_molecular_graphics 'Olex2 1.5 (Dolomanov et al., 2009)'
_computing_publication_material 'Olex2 1.5 (Dolomanov et al., 2009)'
_computing_structure_refinement 'SHELXL 2019/3 (Sheldrick, 2015)'
_computing_structure_solution 'SHELXT 2014/5 (Sheldrick, 2014)'
_diffrn_ambient_temperature 273(2)
_diffrn_measured_fraction_theta_full 0.996
_diffrn_measured_fraction_theta_max 0.989
_diffrn_measurement_device_type 'Bruker SAINT'
_diffrn_radiation_type MoK\a
_diffrn_radiation_wavelength 0.71073
_diffrn_reflns_av_R_equivalents 0.0547
_diffrn_reflns_av_unetI/netI 0.0394
_diffrn_reflns_Laue_measured_fraction_full 0.996
_diffrn_reflns_Laue_measured_fraction_max 0.989
_diffrn_reflns_limit_h_max 15
_diffrn_reflns_limit_h_min -15
_diffrn_reflns_limit_k_max 30
_diffrn_reflns_limit_k_min -30
_diffrn_reflns_limit_l_max 26
_diffrn_reflns_limit_l_min -22
_diffrn_reflns_number 75093
_diffrn_reflns_point_group_measured_fraction_full 0.996
_diffrn_reflns_point_group_measured_fraction_max 0.989
_diffrn_reflns_theta_full 25.242
_diffrn_reflns_theta_max 30.111
_diffrn_reflns_theta_min 2.087
_exptl_absorpt_coefficient_mu 0.853
_exptl_absorpt_correction_T_max 0.8360
_exptl_absorpt_correction_T_min 0.7590
_exptl_absorpt_correction_type multi-scan
_exptl_absorpt_process_details 'SADABS; Krause et al., 2015'
_exptl_crystal_density_diffrn 1.460
_exptl_crystal_description prism
_exptl_crystal_F_000 1960
_exptl_crystal_size_max 0.33
_exptl_crystal_size_mid 0.27
_exptl_crystal_size_min 0.21
_refine_diff_density_max 1.021
_refine_diff_density_min -1.509
_refine_diff_density_rms 0.104
_refine_ls_extinction_method none
_refine_ls_goodness_of_fit_ref 1.077
_refine_ls_hydrogen_treatment constr
_refine_ls_matrix_type full
_refine_ls_number_parameters 511
_refine_ls_number_reflns 12819
_refine_ls_number_restraints 0
_refine_ls_restrained_S_all 1.077
_refine_ls_R_factor_all 0.0850
_refine_ls_R_factor_gt 0.0589
_refine_ls_shift/su_max 0.002
_refine_ls_shift/su_mean 0.000
_refine_ls_structure_factor_coef Fsqd
_refine_ls_weighting_details 'w=1/[\s^2^(Fo^2^)+(0.0479P)^2^+13.7873P] where P=(Fo^2^+2Fc^2^)/3'
_refine_ls_weighting_scheme calc
_refine_ls_wR_factor_gt 0.1394
_refine_ls_wR_factor_ref 0.1612
_reflns_Friedel_coverage 0.000
_reflns_number_gt 9625
_reflns_number_total 12819
_reflns_threshold_expression 'I > 2\s(I)'
_cod_data_source_file d3nj02869k2.cif
_cod_data_source_block drjj_anu_12072021_0m_sq
_cod_depositor_comments
;
The following automatic conversions were performed:

data item '_exptl_absorpt_correction_type' value 'Multi-Scan' was
changed to 'multi-scan' in accordance with the
/home/data/users/saulius/crontab/automatic-downloads/rss-feeds/RSC/lib/dictionaries/cif_core.dic
dictionary named 'cif_core.dic' version 2.4.2 last updated on
2011-04-26.

Automatic conversion script
Id: cif_fix_values 8170 2020-07-09 18:12:32Z antanas 

 Adding full bibliography for 7062655.cif.
;
_cod_original_cell_volume 4395.4(14)
_cod_original_sg_symbol_H-M 'P 21/n'
_cod_database_code 7062655
_shelx_shelxl_version_number 2019/3
_shelx_space_group_comment
;
The symmetry employed for this shelxl refinement is uniquely defined
by the following loop, which should always be used as a source of
symmetry information in preference to the above space-group names.
They are only intended as comments.
;
_olex2_refinement_description
;
1. Fixed Uiso
 At 1.2 times of:
  All C(H) groups
 At 1.5 times of:
  All C(H,H,H) groups
2.a Ternary CH refined with riding coordinates:
 C15(H15), C16(H16), C18(H18), C21(H21), C22(H22), C35(H35), C37(H37),
 C38(H38), C40(H40), C42(H42)
2.b Aromatic/amide H refined with riding coordinates:
 C4(H4), C5(H5), C6(H6), C7(H7), C8(H8), C12(H12), C13(H13), C14(H14),
 C26(H26), C27(H27), C28(H28), C29(H29), C30(H30), C32(H32), C33(H33), C34(H34)
2.c Idealised Me refined as rotating group:
 C19(H19A,H19B,H19C), C20(H20A,H20B,H20C), C24(H24A,H24B,H24C), C41(H41A,H41B,
 H41C), C43(H43A,H43B,H43C), C44(H44A,H44B,H44C)
;
_olex2_submission_special_instructions 'No special instructions were received'

loop_
_space_group_symop_operation_xyz
'x, y, z'
'-x+1/2, y+1/2, -z+1/2'
'-x, -y, -z'
'x-1/2, -y-1/2, z-1/2'

loop_
_atom_site_label
_atom_site_type_symbol
_atom_site_fract_x
_atom_site_fract_y
_atom_site_fract_z
_atom_site_U_iso_or_equiv
_atom_site_adp_type
_atom_site_occupancy
_atom_site_site_symmetry_order
_atom_site_calc_flag
_atom_site_refinement_flags_posn
_atom_site_refinement_flags_adp
_atom_site_refinement_flags_occupancy
_atom_site_disorder_assembly
_atom_site_disorder_group
Ru1 Ru 0.88798(3) 0.28768(2) 0.53782(2) 0.03960(9) Uani 1 1 d . . . . .
Ru2 Ru 0.46229(3) 0.32476(2) 0.79182(2) 0.04371(10) Uani 1 1 d . . . . .
Cl1 Cl 0.85046(12) 0.36229(6) 0.44200(6) 0.0553(3) Uani 1 1 d . . . . .
Cl2 Cl 0.56191(14) 0.39874(7) 0.87498(7) 0.0625(3) Uani 1 1 d . . . . .
O1 O 0.7388(3) 0.24068(15) 0.49005(17) 0.0464(7) Uani 1 1 d . . . . .
O2 O 0.4143(4) 0.2289(3) 0.5041(3) 0.0936(15) Uani 1 1 d . . . . .
O3 O 0.5918(3) 0.26261(16) 0.83519(17) 0.0514(8) Uani 1 1 d . . . . .
O4 O 0.9012(5) 0.2277(3) 0.8194(3) 0.0920(16) Uani 1 1 d . . . . .
N1 N 0.7101(4) 0.29846(19) 0.7483(2) 0.0475(9) Uani 1 1 d . . . . .
N2 N 0.6097(3) 0.33788(16) 0.73043(19) 0.0401(7) Uani 1 1 d . . . . .
N3 N 0.7409(3) 0.32600(17) 0.58689(19) 0.0399(7) Uani 1 1 d . . . . .
N4 N 0.6300(3) 0.29377(17) 0.5706(2) 0.0425(8) Uani 1 1 d . . . . .
C1 C 0.6408(4) 0.2530(2) 0.5194(2) 0.0422(9) Uani 1 1 d . . . . .
C2 C 0.7355(4) 0.36777(19) 0.6366(2) 0.0388(8) Uani 1 1 d . . . . .
C3 C 0.8286(4) 0.4156(2) 0.6551(3) 0.0469(10) Uani 1 1 d . . . . .
C4 C 0.8538(6) 0.4339(3) 0.7264(3) 0.0705(16) Uani 1 1 d . . . . .
H4 H 0.817053 0.413371 0.762584 0.085 Uiso 1 1 calc R U . . .
C5 C 0.9342(8) 0.4827(4) 0.7434(5) 0.101(3) Uani 1 1 d . . . . .
H5 H 0.951580 0.494657 0.791017 0.121 Uiso 1 1 calc R U . . .
C6 C 0.9874(7) 0.5131(4) 0.6908(5) 0.105(3) Uani 1 1 d . . . . .
H6 H 1.041222 0.545662 0.702839 0.126 Uiso 1 1 calc R U . . .
C7 C 0.9631(6) 0.4964(3) 0.6204(4) 0.0806(19) Uani 1 1 d . . . . .
H7 H 1.000465 0.517213 0.584726 0.097 Uiso 1 1 calc R U . . .
C8 C 0.8821(5) 0.4482(2) 0.6026(3) 0.0593(12) Uani 1 1 d . . . . .
H8 H 0.863630 0.437552 0.554563 0.071 Uiso 1 1 calc R U . . .
C9 C 0.6222(4) 0.37297(19) 0.6753(2) 0.0397(8) Uani 1 1 d . . . . .
C10 C 0.6889(5) 0.2635(2) 0.8024(2) 0.0479(10) Uani 1 1 d . . . . .
C11 C 0.7838(6) 0.2188(3) 0.8287(3) 0.0661(16) Uani 1 1 d . . . . .
C12 C 0.9649(8) 0.1770(5) 0.8521(4) 0.107(3) Uani 1 1 d . . . . .
H12 H 1.049147 0.171697 0.856483 0.129 Uiso 1 1 calc R U . . .
C13 C 0.8843(9) 0.1380(5) 0.8758(4) 0.117(4) Uani 1 1 d . . . . .
H13 H 0.901176 0.099370 0.896984 0.140 Uiso 1 1 calc R U . . .
C14 C 0.7711(7) 0.1652(3) 0.8634(3) 0.080(2) Uani 1 1 d . . . . .
H14 H 0.698156 0.148976 0.876768 0.096 Uiso 1 1 calc R U . . .
C15 C 0.3072(4) 0.3613(3) 0.7224(3) 0.0641(15) Uani 1 1 d . . . . .
H15 H 0.321230 0.396437 0.690690 0.077 Uiso 1 1 calc R U . . .
C16 C 0.3387(5) 0.3009(3) 0.7008(3) 0.0654(15) Uani 1 1 d . . . . .
H16 H 0.369911 0.294851 0.653919 0.078 Uiso 1 1 calc R U . . .
C17 C 0.3411(5) 0.2507(3) 0.7500(4) 0.0697(16) Uani 1 1 d . . . . .
C18 C 0.3757(8) 0.1834(4) 0.7363(5) 0.098(2) Uani 1 1 d . . . . .
H18 H 0.410901 0.166773 0.782442 0.117 Uiso 1 1 calc R U . . .
C19 C 0.2628(9) 0.1458(4) 0.7157(8) 0.158(5) Uani 1 1 d . . . . .
H19A H 0.224962 0.160313 0.670353 0.237 Uiso 1 1 calc R U . . .
H19B H 0.206846 0.150482 0.751757 0.237 Uiso 1 1 calc R U . . .
H19C H 0.284298 0.102704 0.711687 0.237 Uiso 1 1 calc R U . . .
C20 C 0.4677(10) 0.1753(4) 0.6864(6) 0.124(4) Uani 1 1 d . . . . .
H20A H 0.511032 0.137094 0.696874 0.186 Uiso 1 1 calc R U . . .
H20B H 0.523876 0.209628 0.690954 0.186 Uiso 1 1 calc R U . . .
H20C H 0.429075 0.173911 0.638172 0.186 Uiso 1 1 calc R U . . .
C21 C 0.3157(5) 0.2654(3) 0.8219(4) 0.0719(17) Uani 1 1 d . . . . .
H21 H 0.335192 0.234015 0.859323 0.086 Uiso 1 1 calc R U . . .
C22 C 0.2901(5) 0.3248(3) 0.8431(4) 0.0695(16) Uani 1 1 d . . . . .
H22 H 0.290906 0.334546 0.894317 0.083 Uiso 1 1 calc R U . . .
C23 C 0.2843(5) 0.3738(3) 0.7921(4) 0.0745(17) Uani 1 1 d . . . . .
C24 C 0.2609(8) 0.4399(4) 0.8185(5) 0.114(3) Uani 1 1 d . . . . .
H24A H 0.275868 0.469414 0.781764 0.171 Uiso 1 1 calc R U . . .
H24B H 0.314455 0.448412 0.860933 0.171 Uiso 1 1 calc R U . . .
H24C H 0.177642 0.443389 0.829534 0.171 Uiso 1 1 calc R U . . .
C25 C 0.5358(4) 0.4235(2) 0.6521(2) 0.0430(9) Uani 1 1 d . . . . .
C26 C 0.4840(4) 0.4263(2) 0.5815(3) 0.0535(11) Uani 1 1 d . . . . .
H26 H 0.503649 0.396554 0.548289 0.064 Uiso 1 1 calc R U . . .
C27 C 0.4024(5) 0.4739(3) 0.5611(4) 0.0680(15) Uani 1 1 d . . . . .
H27 H 0.366139 0.475323 0.514148 0.082 Uiso 1 1 calc R U . . .
C28 C 0.3750(5) 0.5185(3) 0.6088(4) 0.0720(17) Uani 1 1 d . . . . .
H28 H 0.319801 0.549950 0.594377 0.086 Uiso 1 1 calc R U . . .
C29 C 0.4282(6) 0.5174(3) 0.6780(4) 0.0714(17) Uani 1 1 d . . . . .
H29 H 0.409874 0.548216 0.710213 0.086 Uiso 1 1 calc R U . . .
C30 C 0.5101(5) 0.4698(2) 0.7002(3) 0.0554(12) Uani 1 1 d . . . . .
H30 H 0.547178 0.469224 0.747006 0.066 Uiso 1 1 calc R U . . .
C31 C 0.5320(4) 0.2180(2) 0.4933(3) 0.0515(11) Uani 1 1 d . . . . .
C32 C 0.5422(5) 0.1665(3) 0.4539(4) 0.0689(16) Uani 1 1 d . . . . .
H32 H 0.613723 0.149095 0.439955 0.083 Uiso 1 1 calc R U . . .
C33 C 0.4258(10) 0.1445(4) 0.4383(6) 0.117(3) Uani 1 1 d . . . . .
H33 H 0.405695 0.108916 0.411502 0.140 Uiso 1 1 calc R U . . .
C34 C 0.3472(6) 0.1804(4) 0.4662(5) 0.097(3) Uani 1 1 d . . . . .
H34 H 0.262943 0.175242 0.462222 0.116 Uiso 1 1 calc R U . . .
C35 C 0.9698(4) 0.2484(2) 0.6371(2) 0.0498(10) Uani 1 1 d . . . . .
H35 H 0.921673 0.246372 0.678551 0.060 Uiso 1 1 calc R U . . .
C36 C 0.9577(5) 0.2004(2) 0.5858(3) 0.0525(11) Uani 1 1 d . . . . .
C37 C 1.0096(4) 0.2106(2) 0.5192(3) 0.0520(11) Uani 1 1 d . . . . .
H37 H 0.987791 0.182340 0.478859 0.062 Uiso 1 1 calc R U . . .
C38 C 1.0694(4) 0.2661(3) 0.5063(3) 0.0514(11) Uani 1 1 d . . . . .
H38 H 1.087196 0.275507 0.457114 0.062 Uiso 1 1 calc R U . . .
C39 C 1.0821(4) 0.3140(3) 0.5580(3) 0.0524(11) Uani 1 1 d . . . . .
C40 C 1.0327(4) 0.3044(2) 0.6236(3) 0.0494(10) Uani 1 1 d . . . . .
H40 H 1.025370 0.339996 0.655747 0.059 Uiso 1 1 calc R U . . .
C41 C 1.1437(5) 0.3743(3) 0.5417(4) 0.0726(16) Uani 1 1 d . . . . .
H41A H 1.230421 0.368049 0.544722 0.109 Uiso 1 1 calc R U . . .
H41B H 1.124798 0.405335 0.575931 0.109 Uiso 1 1 calc R U . . .
H41C H 1.115176 0.387846 0.494197 0.109 Uiso 1 1 calc R U . . .
C42 C 0.8885(6) 0.1393(3) 0.5942(4) 0.0680(15) Uani 1 1 d . . . . .
H42 H 0.837795 0.132441 0.549028 0.082 Uiso 1 1 calc R U . . .
C43 C 0.8035(9) 0.1418(4) 0.6527(5) 0.111(3) Uani 1 1 d . . . . .
H43A H 0.760938 0.180895 0.650547 0.166 Uiso 1 1 calc R U . . .
H43B H 0.849621 0.137657 0.698625 0.166 Uiso 1 1 calc R U . . .
H43C H 0.745534 0.108324 0.646256 0.166 Uiso 1 1 calc R U . . .
C44 C 0.9783(8) 0.0855(4) 0.6028(6) 0.122(3) Uani 1 1 d . . . . .
H44A H 0.934610 0.046800 0.597796 0.183 Uiso 1 1 calc R U . . .
H44B H 1.022574 0.087446 0.649496 0.183 Uiso 1 1 calc R U . . .
H44C H 1.034415 0.088274 0.566598 0.183 Uiso 1 1 calc R U . . .

loop_
_atom_site_aniso_label
_atom_site_aniso_U_11
_atom_site_aniso_U_22
_atom_site_aniso_U_33
_atom_site_aniso_U_23
_atom_site_aniso_U_13
_atom_site_aniso_U_12
Ru1 0.03579(16) 0.04455(18) 0.03854(17) 0.00025(13) 0.00395(12) 0.00442(13)
Ru2 0.04139(18) 0.0470(2) 0.04298(18) 0.00863(15) 0.00508(13) 0.00371(14)
Cl1 0.0657(7) 0.0530(6) 0.0463(6) 0.0061(5) 0.0006(5) 0.0098(5)
Cl2 0.0747(8) 0.0583(7) 0.0535(7) -0.0034(6) 0.0006(6) 0.0047(6)
O1 0.0377(15) 0.0548(18) 0.0469(16) -0.0129(14) 0.0051(12) 0.0004(13)
O2 0.066(3) 0.094(4) 0.120(4) -0.007(3) 0.005(3) 0.003(2)
O3 0.0583(19) 0.0520(19) 0.0440(16) 0.0136(14) 0.0051(14) 0.0128(15)
O4 0.092(3) 0.111(4) 0.074(3) 0.010(3) 0.013(2) 0.049(3)
N1 0.047(2) 0.049(2) 0.047(2) 0.0072(16) 0.0034(16) 0.0156(16)
N2 0.0404(17) 0.0390(18) 0.0407(17) 0.0037(14) 0.0035(14) 0.0071(14)
N3 0.0355(16) 0.0427(18) 0.0418(17) -0.0018(14) 0.0060(13) 0.0037(14)
N4 0.0358(17) 0.0455(19) 0.0463(19) -0.0027(15) 0.0049(14) 0.0010(14)
C1 0.037(2) 0.044(2) 0.045(2) -0.0026(18) 0.0026(16) 0.0032(16)
C2 0.0357(19) 0.039(2) 0.041(2) 0.0034(16) 0.0023(15) 0.0022(15)
C3 0.042(2) 0.045(2) 0.054(3) -0.0077(19) 0.0054(18) -0.0014(18)
C4 0.074(4) 0.077(4) 0.060(3) -0.016(3) 0.006(3) -0.018(3)
C5 0.100(6) 0.108(6) 0.093(5) -0.032(5) -0.003(4) -0.042(5)
C6 0.092(5) 0.082(5) 0.139(8) -0.030(5) 0.006(5) -0.045(4)
C7 0.078(4) 0.059(4) 0.106(5) -0.003(4) 0.021(4) -0.018(3)
C8 0.059(3) 0.050(3) 0.071(3) 0.000(2) 0.012(2) -0.007(2)
C9 0.041(2) 0.037(2) 0.041(2) 0.0022(16) 0.0035(16) 0.0025(16)
C10 0.058(3) 0.045(2) 0.041(2) 0.0038(18) 0.0048(19) 0.015(2)
C11 0.081(4) 0.073(4) 0.046(3) 0.009(2) 0.010(2) 0.040(3)
C12 0.102(6) 0.135(8) 0.085(5) 0.013(5) 0.014(4) 0.079(6)
C13 0.145(8) 0.124(7) 0.086(5) 0.041(5) 0.035(5) 0.097(7)
C14 0.096(5) 0.081(4) 0.068(4) 0.026(3) 0.028(3) 0.045(4)
C15 0.036(2) 0.080(4) 0.074(4) 0.035(3) -0.005(2) -0.006(2)
C16 0.052(3) 0.085(4) 0.056(3) 0.012(3) -0.008(2) -0.017(3)
C17 0.058(3) 0.059(3) 0.090(4) 0.004(3) -0.002(3) -0.015(3)
C18 0.116(6) 0.084(5) 0.093(5) -0.008(4) 0.009(5) -0.032(5)
C19 0.098(7) 0.084(6) 0.289(17) -0.041(8) -0.002(8) -0.033(5)
C20 0.162(9) 0.077(5) 0.144(9) -0.031(5) 0.069(7) -0.033(5)
C21 0.046(3) 0.085(4) 0.085(4) 0.037(4) 0.005(3) -0.011(3)
C22 0.047(3) 0.093(5) 0.070(4) 0.016(3) 0.016(2) 0.004(3)
C23 0.046(3) 0.086(4) 0.093(5) 0.022(4) 0.016(3) 0.013(3)
C24 0.095(6) 0.101(6) 0.152(8) 0.000(6) 0.039(6) 0.046(5)
C25 0.040(2) 0.037(2) 0.053(2) 0.0104(18) 0.0103(17) 0.0026(16)
C26 0.050(3) 0.055(3) 0.055(3) 0.010(2) 0.003(2) 0.008(2)
C27 0.061(3) 0.062(3) 0.078(4) 0.026(3) -0.006(3) 0.004(3)
C28 0.052(3) 0.048(3) 0.116(5) 0.025(3) 0.006(3) 0.014(2)
C29 0.073(4) 0.041(3) 0.103(5) 0.010(3) 0.023(3) 0.018(2)
C30 0.064(3) 0.039(2) 0.063(3) 0.003(2) 0.007(2) 0.006(2)
C31 0.043(2) 0.055(3) 0.056(3) -0.005(2) 0.003(2) -0.001(2)
C32 0.057(3) 0.061(3) 0.090(4) -0.040(3) 0.012(3) -0.004(2)
C33 0.132(8) 0.079(5) 0.133(8) -0.032(5) -0.021(6) -0.021(5)
C34 0.048(3) 0.101(6) 0.136(7) 0.006(5) -0.019(4) -0.026(4)
C35 0.053(3) 0.058(3) 0.038(2) 0.004(2) -0.0013(18) 0.009(2)
C36 0.054(3) 0.048(3) 0.055(3) 0.008(2) 0.002(2) 0.016(2)
C37 0.045(2) 0.060(3) 0.051(3) -0.006(2) 0.0028(19) 0.019(2)
C38 0.042(2) 0.069(3) 0.045(2) 0.004(2) 0.0086(18) 0.011(2)
C39 0.036(2) 0.062(3) 0.059(3) 0.004(2) 0.0016(19) 0.005(2)
C40 0.044(2) 0.058(3) 0.045(2) 0.001(2) -0.0048(18) 0.007(2)
C41 0.049(3) 0.078(4) 0.090(4) 0.009(3) 0.006(3) -0.009(3)
C42 0.078(4) 0.050(3) 0.074(4) 0.004(3) 0.003(3) 0.003(3)
C43 0.145(8) 0.072(5) 0.125(7) 0.005(5) 0.058(6) -0.023(5)
C44 0.114(7) 0.059(4) 0.189(10) 0.022(5) -0.007(7) 0.009(4)

loop_
_atom_type_symbol
_atom_type_description
_atom_type_scat_dispersion_real
_atom_type_scat_dispersion_imag
_atom_type_scat_source
C C 0.0033 0.0016 'International Tables Vol C Tables 4.2.6.8 and 6.1.1.4'
H H 0.0000 0.0000 'International Tables Vol C Tables 4.2.6.8 and 6.1.1.4'
Cl Cl 0.1484 0.1585 'International Tables Vol C Tables 4.2.6.8 and 6.1.1.4'
N N 0.0061 0.0033 'International Tables Vol C Tables 4.2.6.8 and 6.1.1.4'
O O 0.0106 0.0060 'International Tables Vol C Tables 4.2.6.8 and 6.1.1.4'
Ru Ru -1.2594 0.8363 'International Tables Vol C Tables 4.2.6.8 and 6.1.1.4'

loop_
_geom_angle_atom_site_label_1
_geom_angle_atom_site_label_2
_geom_angle_atom_site_label_3
_geom_angle
_geom_angle_site_symmetry_1
_geom_angle_site_symmetry_3
_geom_angle_publ_flag
O1 Ru1 Cl1 85.90(10) . . ?
O1 Ru1 N3 76.46(13) . . ?
O1 Ru1 C35 115.70(17) . . ?
O1 Ru1 C36 89.61(17) . . ?
O1 Ru1 C37 92.05(17) . . ?
O1 Ru1 C38 119.43(16) . . ?
O1 Ru1 C39 156.82(16) . . ?
O1 Ru1 C40 153.80(17) . . ?
N3 Ru1 Cl1 88.81(10) . . ?
N3 Ru1 C35 93.10(16) . . ?
N3 Ru1 C36 114.31(17) . . ?
N3 Ru1 C37 151.39(18) . . ?
N3 Ru1 C38 164.12(17) . . ?
N3 Ru1 C39 126.71(17) . . ?
N3 Ru1 C40 98.83(16) . . ?
C35 Ru1 Cl1 158.16(15) . . ?
C35 Ru1 C36 37.75(19) . . ?
C35 Ru1 C37 68.10(19) . . ?
C35 Ru1 C38 80.22(18) . . ?
C35 Ru1 C39 68.51(19) . . ?
C35 Ru1 C40 38.22(19) . . ?
C36 Ru1 Cl1 154.70(14) . . ?
C36 Ru1 C39 81.5(2) . . ?
C37 Ru1 Cl1 116.81(14) . . ?
C37 Ru1 C36 38.41(19) . . ?
C37 Ru1 C38 37.2(2) . . ?
C37 Ru1 C39 67.8(2) . . ?
C37 Ru1 C40 79.91(19) . . ?
C38 Ru1 Cl1 92.19(14) . . ?
C38 Ru1 C36 68.5(2) . . ?
C38 Ru1 C39 37.41(19) . . ?
C38 Ru1 C40 67.05(19) . . ?
C39 Ru1 Cl1 93.03(14) . . ?
C40 Ru1 Cl1 120.03(14) . . ?
C40 Ru1 C36 68.6(2) . . ?
C40 Ru1 C39 37.29(18) . . ?
O3 Ru2 Cl2 85.20(11) . . ?
O3 Ru2 N2 76.12(13) . . ?
O3 Ru2 C15 159.4(2) . . ?
O3 Ru2 C16 121.5(2) . . ?
O3 Ru2 C17 92.7(2) . . ?
O3 Ru2 C21 91.22(19) . . ?
O3 Ru2 C22 114.86(19) . . ?
O3 Ru2 C23 151.9(2) . . ?
N2 Ru2 Cl2 86.34(11) . . ?
N2 Ru2 C15 103.17(17) . . ?
N2 Ru2 C16 93.66(19) . . ?
N2 Ru2 C17 112.5(2) . . ?
N2 Ru2 C21 148.7(2) . . ?
N2 Ru2 C22 169.02(19) . . ?
N2 Ru2 C23 131.73(19) . . ?
C15 Ru2 Cl2 115.34(19) . . ?
C15 Ru2 C22 66.6(2) . . ?
C15 Ru2 C23 36.3(2) . . ?
C16 Ru2 Cl2 152.51(19) . . ?
C16 Ru2 C15 38.0(2) . . ?
C16 Ru2 C17 38.3(2) . . ?
C16 Ru2 C21 68.5(2) . . ?
C16 Ru2 C22 80.6(2) . . ?
C16 Ru2 C23 67.7(3) . . ?
C17 Ru2 Cl2 160.03(19) . . ?
C17 Ru2 C15 68.3(2) . . ?
C17 Ru2 C22 68.5(3) . . ?
C17 Ru2 C23 80.6(3) . . ?
C21 Ru2 Cl2 121.5(2) . . ?
C21 Ru2 C15 78.9(2) . . ?
C21 Ru2 C17 38.5(3) . . ?
C21 Ru2 C22 36.6(2) . . ?
C21 Ru2 C23 66.5(2) . . ?
C22 Ru2 Cl2 94.40(19) . . ?
C22 Ru2 C23 37.3(2) . . ?
C23 Ru2 Cl2 92.0(2) . . ?
C1 O1 Ru1 112.5(3) . . ?
C31 O2 C34 105.0(6) . . ?
C10 O3 Ru2 112.3(3) . . ?
C11 O4 C12 106.5(6) . . ?
C10 N1 N2 109.8(4) . . ?
N1 N2 Ru2 114.9(3) . . ?
C9 N2 Ru2 131.4(3) . . ?
C9 N2 N1 113.5(4) . . ?
N4 N3 Ru1 113.6(2) . . ?
C2 N3 Ru1 132.3(3) . . ?
C2 N3 N4 113.3(3) . . ?
C1 N4 N3 110.5(3) . . ?
O1 C1 N4 125.9(4) . . ?
O1 C1 C31 116.6(4) . . ?
N4 C1 C31 117.5(4) . . ?
N3 C2 C3 125.0(4) . . ?
N3 C2 C9 119.5(4) . . ?
C3 C2 C9 115.2(4) . . ?
C4 C3 C2 119.6(5) . . ?
C8 C3 C2 121.4(4) . . ?
C8 C3 C4 118.6(5) . . ?
C3 C4 H4 120.1 . . ?
C5 C4 C3 119.7(6) . . ?
C5 C4 H4 120.1 . . ?
C4 C5 H5 119.8 . . ?
C6 C5 C4 120.4(7) . . ?
C6 C5 H5 119.8 . . ?
C5 C6 H6 119.6 . . ?
C5 C6 C7 120.8(6) . . ?
C7 C6 H6 119.6 . . ?
C6 C7 H7 120.3 . . ?
C6 C7 C8 119.4(7) . . ?
C8 C7 H7 120.3 . . ?
C3 C8 C7 120.9(6) . . ?
C3 C8 H8 119.5 . . ?
C7 C8 H8 119.5 . . ?
N2 C9 C2 119.7(4) . . ?
N2 C9 C25 123.1(4) . . ?
C25 C9 C2 116.9(4) . . ?
O3 C10 N1 126.8(4) . . ?
O3 C10 C11 115.4(4) . . ?
N1 C10 C11 117.7(5) . . ?
O4 C11 C10 122.1(5) . . ?
O4 C11 C14 109.4(5) . . ?
C14 C11 C10 128.4(6) . . ?
O4 C12 H12 125.9 . . ?
C13 C12 O4 108.2(7) . . ?
C13 C12 H12 125.9 . . ?
C12 C13 H13 126.3 . . ?
C12 C13 C14 107.4(7) . . ?
C14 C13 H13 126.3 . . ?
C11 C14 C13 108.3(7) . . ?
C11 C14 H14 125.9 . . ?
C13 C14 H14 125.9 . . ?
Ru2 C15 H15 118.5 . . ?
C16 C15 Ru2 69.0(3) . . ?
C16 C15 H15 118.5 . . ?
C23 C15 Ru2 73.2(3) . . ?
C23 C15 H15 118.5 . . ?
C23 C15 C16 121.4(5) . . ?
Ru2 C16 H16 119.6 . . ?
C15 C16 Ru2 73.0(3) . . ?
C15 C16 H16 119.6 . . ?
C15 C16 C17 120.3(6) . . ?
C17 C16 Ru2 72.1(3) . . ?
C17 C16 H16 119.6 . . ?
C16 C17 Ru2 69.6(3) . . ?
C16 C17 C18 127.1(7) . . ?
C16 C17 C21 116.7(6) . . ?
C18 C17 Ru2 126.9(5) . . ?
C21 C17 Ru2 70.6(3) . . ?
C21 C17 C18 116.1(6) . . ?
C17 C18 H18 106.3 . . ?
C19 C18 C17 109.8(7) . . ?
C19 C18 H18 106.3 . . ?
C20 C18 C17 115.0(7) . . ?
C20 C18 H18 106.3 . . ?
C20 C18 C19 112.4(8) . . ?
C18 C19 H19A 109.5 . . ?
C18 C19 H19B 109.5 . . ?
C18 C19 H19C 109.5 . . ?
H19A C19 H19B 109.5 . . ?
H19A C19 H19C 109.5 . . ?
H19B C19 H19C 109.5 . . ?
C18 C20 H20A 109.5 . . ?
C18 C20 H20B 109.5 . . ?
C18 C20 H20C 109.5 . . ?
H20A C20 H20B 109.5 . . ?
H20A C20 H20C 109.5 . . ?
H20B C20 H20C 109.5 . . ?
Ru2 C21 H21 118.0 . . ?
C17 C21 Ru2 70.8(3) . . ?
C17 C21 H21 118.0 . . ?
C22 C21 Ru2 72.9(3) . . ?
C22 C21 C17 122.5(6) . . ?
C22 C21 H21 118.0 . . ?
Ru2 C22 H22 119.7 . . ?
C21 C22 Ru2 70.5(3) . . ?
C21 C22 H22 119.7 . . ?
C21 C22 C23 119.6(6) . . ?
C23 C22 Ru2 72.2(3) . . ?
C23 C22 H22 119.7 . . ?
C15 C23 Ru2 70.5(3) . . ?
C15 C23 C22 119.4(6) . . ?
C15 C23 C24 122.5(7) . . ?
C22 C23 Ru2 70.5(3) . . ?
C22 C23 C24 117.9(7) . . ?
C24 C23 Ru2 127.9(5) . . ?
C23 C24 H24A 109.5 . . ?
C23 C24 H24B 109.5 . . ?
C23 C24 H24C 109.5 . . ?
H24A C24 H24B 109.5 . . ?
H24A C24 H24C 109.5 . . ?
H24B C24 H24C 109.5 . . ?
C26 C25 C9 120.3(4) . . ?
C30 C25 C9 119.9(4) . . ?
C30 C25 C26 119.7(4) . . ?
C25 C26 H26 120.3 . . ?
C27 C26 C25 119.3(5) . . ?
C27 C26 H26 120.3 . . ?
C26 C27 H27 119.5 . . ?
C28 C27 C26 120.9(6) . . ?
C28 C27 H27 119.5 . . ?
C27 C28 H28 119.9 . . ?
C27 C28 C29 120.3(5) . . ?
C29 C28 H28 119.9 . . ?
C28 C29 H29 120.0 . . ?
C28 C29 C30 120.1(6) . . ?
C30 C29 H29 120.0 . . ?
C25 C30 C29 119.6(5) . . ?
C25 C30 H30 120.2 . . ?
C29 C30 H30 120.2 . . ?
O2 C31 C1 129.1(5) . . ?
C32 C31 O2 110.9(5) . . ?
C32 C31 C1 120.1(5) . . ?
C31 C32 H32 127.0 . . ?
C31 C32 C33 106.0(6) . . ?
C33 C32 H32 127.0 . . ?
C32 C33 H33 124.6 . . ?
C34 C33 C32 110.8(7) . . ?
C34 C33 H33 124.6 . . ?
O2 C34 H34 126.3 . . ?
C33 C34 O2 107.3(6) . . ?
C33 C34 H34 126.3 . . ?
Ru1 C35 H35 119.0 . . ?
C36 C35 Ru1 72.2(3) . . ?
C36 C35 H35 119.0 . . ?
C36 C35 C40 121.0(5) . . ?
C40 C35 Ru1 71.8(3) . . ?
C40 C35 H35 119.0 . . ?
C35 C36 Ru1 70.1(3) . . ?
C35 C36 C37 117.4(5) . . ?
C35 C36 C42 124.9(5) . . ?
C37 C36 Ru1 70.5(3) . . ?
C37 C36 C42 117.6(5) . . ?
C42 C36 Ru1 128.1(4) . . ?
Ru1 C37 H37 118.9 . . ?
C36 C37 Ru1 71.1(3) . . ?
C36 C37 H37 118.9 . . ?
C38 C37 Ru1 71.7(3) . . ?
C38 C37 C36 120.9(5) . . ?
C38 C37 H37 118.9 . . ?
Ru1 C38 H38 118.5 . . ?
C37 C38 Ru1 71.1(3) . . ?
C37 C38 H38 118.5 . . ?
C37 C38 C39 121.7(5) . . ?
C39 C38 Ru1 72.2(3) . . ?
C39 C38 H38 118.5 . . ?
C38 C39 Ru1 70.4(3) . . ?
C38 C39 C41 120.5(5) . . ?
C40 C39 Ru1 70.4(3) . . ?
C40 C39 C38 118.1(5) . . ?
C40 C39 C41 121.4(5) . . ?
C41 C39 Ru1 129.2(4) . . ?
Ru1 C40 H40 118.8 . . ?
C35 C40 Ru1 69.9(3) . . ?
C35 C40 H40 118.8 . . ?
C39 C40 Ru1 72.3(3) . . ?
C39 C40 C35 120.9(5) . . ?
C39 C40 H40 118.8 . . ?
C39 C41 H41A 109.5 . . ?
C39 C41 H41B 109.5 . . ?
C39 C41 H41C 109.5 . . ?
H41A C41 H41B 109.5 . . ?
H41A C41 H41C 109.5 . . ?
H41B C41 H41C 109.5 . . ?
C36 C42 H42 106.8 . . ?
C43 C42 C36 113.2(5) . . ?
C43 C42 H42 106.8 . . ?
C43 C42 C44 113.1(7) . . ?
C44 C42 C36 109.7(6) . . ?
C44 C42 H42 106.8 . . ?
C42 C43 H43A 109.5 . . ?
C42 C43 H43B 109.5 . . ?
C42 C43 H43C 109.5 . . ?
H43A C43 H43B 109.5 . . ?
H43A C43 H43C 109.5 . . ?
H43B C43 H43C 109.5 . . ?
C42 C44 H44A 109.5 . . ?
C42 C44 H44B 109.5 . . ?
C42 C44 H44C 109.5 . . ?
H44A C44 H44B 109.5 . . ?
H44A C44 H44C 109.5 . . ?
H44B C44 H44C 109.5 . . ?

loop_
_geom_bond_atom_site_label_1
_geom_bond_atom_site_label_2
_geom_bond_distance
_geom_bond_site_symmetry_2
_geom_bond_publ_flag
Ru1 Cl1 2.4094(13) . ?
Ru1 O1 2.058(3) . ?
Ru1 N3 2.100(3) . ?
Ru1 C35 2.158(4) . ?
Ru1 C36 2.185(5) . ?
Ru1 C37 2.176(4) . ?
Ru1 C38 2.183(4) . ?
Ru1 C39 2.207(5) . ?
Ru1 C40 2.183(4) . ?
Ru2 Cl2 2.4127(15) . ?
Ru2 O3 2.062(3) . ?
Ru2 N2 2.092(4) . ?
Ru2 C15 2.190(5) . ?
Ru2 C16 2.139(5) . ?
Ru2 C17 2.173(6) . ?
Ru2 C21 2.170(5) . ?
Ru2 C22 2.201(6) . ?
Ru2 C23 2.224(6) . ?
O1 C1 1.282(5) . ?
O2 C31 1.350(7) . ?
O2 C34 1.425(9) . ?
O3 C10 1.281(6) . ?
O4 C11 1.332(8) . ?
O4 C12 1.403(8) . ?
N1 N2 1.407(5) . ?
N1 C10 1.298(6) . ?
N2 C9 1.294(5) . ?
N3 N4 1.411(5) . ?
N3 C2 1.296(5) . ?
N4 C1 1.311(6) . ?
C1 C31 1.458(6) . ?
C2 C3 1.469(6) . ?
C2 C9 1.502(6) . ?
C3 C4 1.393(7) . ?
C3 C8 1.381(7) . ?
C4 H4 0.9300 . ?
C4 C5 1.388(9) . ?
C5 H5 0.9300 . ?
C5 C6 1.357(12) . ?
C6 H6 0.9300 . ?
C6 C7 1.367(11) . ?
C7 H7 0.9300 . ?
C7 C8 1.385(8) . ?
C8 H8 0.9300 . ?
C9 C25 1.481(6) . ?
C10 C11 1.467(6) . ?
C11 C14 1.335(9) . ?
C12 H12 0.9300 . ?
C12 C13 1.325(13) . ?
C13 H13 0.9300 . ?
C13 C14 1.376(10) . ?
C14 H14 0.9300 . ?
C15 H15 0.9800 . ?
C15 C16 1.411(9) . ?
C15 C23 1.376(9) . ?
C16 H16 0.9800 . ?
C16 C17 1.415(8) . ?
C17 C18 1.522(10) . ?
C17 C21 1.434(9) . ?
C18 H18 0.9800 . ?
C18 C19 1.500(11) . ?
C18 C20 1.450(11) . ?
C19 H19A 0.9600 . ?
C19 H19B 0.9600 . ?
C19 H19C 0.9600 . ?
C20 H20A 0.9600 . ?
C20 H20B 0.9600 . ?
C20 H20C 0.9600 . ?
C21 H21 0.9800 . ?
C21 C22 1.373(9) . ?
C22 H22 0.9800 . ?
C22 C23 1.417(9) . ?
C23 C24 1.532(11) . ?
C24 H24A 0.9600 . ?
C24 H24B 0.9600 . ?
C24 H24C 0.9600 . ?
C25 C26 1.390(7) . ?
C25 C30 1.387(7) . ?
C26 H26 0.9300 . ?
C26 C27 1.390(7) . ?
C27 H27 0.9300 . ?
C27 C28 1.362(9) . ?
C28 H28 0.9300 . ?
C28 C29 1.369(9) . ?
C29 H29 0.9300 . ?
C29 C30 1.399(7) . ?
C30 H30 0.9300 . ?
C31 C32 1.339(7) . ?
C32 H32 0.9300 . ?
C32 C33 1.369(11) . ?
C33 H33 0.9300 . ?
C33 C34 1.302(12) . ?
C34 H34 0.9300 . ?
C35 H35 0.9800 . ?
C35 C36 1.405(7) . ?
C35 C40 1.421(7) . ?
C36 C37 1.435(7) . ?
C36 C42 1.530(8) . ?
C37 H37 0.9800 . ?
C37 C38 1.391(7) . ?
C38 H38 0.9800 . ?
C38 C39 1.408(7) . ?
C39 C40 1.404(7) . ?
C39 C41 1.504(8) . ?
C40 H40 0.9800 . ?
C41 H41A 0.9600 . ?
C41 H41B 0.9600 . ?
C41 H41C 0.9600 . ?
C42 H42 0.9800 . ?
C42 C43 1.505(10) . ?
C42 C44 1.518(9) . ?
C43 H43A 0.9600 . ?
C43 H43B 0.9600 . ?
C43 H43C 0.9600 . ?
C44 H44A 0.9600 . ?
C44 H44B 0.9600 . ?
C44 H44C 0.9600 . ?

loop_
_geom_torsion_atom_site_label_1
_geom_torsion_atom_site_label_2
_geom_torsion_atom_site_label_3
_geom_torsion_atom_site_label_4
_geom_torsion
_geom_torsion_site_symmetry_1
_geom_torsion_site_symmetry_2
_geom_torsion_site_symmetry_3
_geom_torsion_site_symmetry_4
_geom_torsion_publ_flag
Ru1 O1 C1 N4 4.7(6) . . . . ?
Ru1 O1 C1 C31 -175.0(3) . . . . ?
Ru1 N3 N4 C1 -9.9(4) . . . . ?
Ru1 N3 C2 C3 22.8(6) . . . . ?
Ru1 N3 C2 C9 -162.8(3) . . . . ?
Ru1 C35 C36 C37 53.9(4) . . . . ?
Ru1 C35 C36 C42 -123.2(5) . . . . ?
Ru1 C35 C40 C39 -53.4(4) . . . . ?
Ru1 C36 C37 C38 53.7(4) . . . . ?
Ru1 C36 C42 C43 -74.5(7) . . . . ?
Ru1 C36 C42 C44 158.2(6) . . . . ?
Ru1 C37 C38 C39 53.9(4) . . . . ?
Ru1 C38 C39 C40 53.6(4) . . . . ?
Ru1 C38 C39 C41 -124.7(5) . . . . ?
Ru1 C39 C40 C35 52.4(4) . . . . ?
Ru2 O3 C10 N1 0.6(7) . . . . ?
Ru2 O3 C10 C11 -178.0(4) . . . . ?
Ru2 N2 C9 C2 -173.3(3) . . . . ?
Ru2 N2 C9 C25 13.3(6) . . . . ?
Ru2 C15 C16 C17 56.6(5) . . . . ?
Ru2 C15 C23 C22 -52.6(5) . . . . ?
Ru2 C15 C23 C24 123.1(7) . . . . ?
Ru2 C16 C17 C18 -121.4(7) . . . . ?
Ru2 C16 C17 C21 54.3(5) . . . . ?
Ru2 C17 C18 C19 173.3(7) . . . . ?
Ru2 C17 C18 C20 -58.7(10) . . . . ?
Ru2 C17 C21 C22 53.8(5) . . . . ?
Ru2 C21 C22 C23 55.0(5) . . . . ?
Ru2 C22 C23 C15 52.7(5) . . . . ?
Ru2 C22 C23 C24 -123.3(6) . . . . ?
O1 C1 C31 O2 -166.3(5) . . . . ?
O1 C1 C31 C32 15.2(8) . . . . ?
O2 C31 C32 C33 0.9(9) . . . . ?
O3 C10 C11 O4 -155.9(5) . . . . ?
O3 C10 C11 C14 24.8(9) . . . . ?
O4 C11 C14 C13 -1.0(8) . . . . ?
O4 C12 C13 C14 -4.3(10) . . . . ?
N1 N2 C9 C2 1.2(6) . . . . ?
N1 N2 C9 C25 -172.1(4) . . . . ?
N1 C10 C11 O4 25.4(8) . . . . ?
N1 C10 C11 C14 -153.9(6) . . . . ?
N2 N1 C10 O3 1.3(7) . . . . ?
N2 N1 C10 C11 179.8(4) . . . . ?
N2 C9 C25 C26 -127.6(5) . . . . ?
N2 C9 C25 C30 55.1(6) . . . . ?
N3 N4 C1 O1 3.6(6) . . . . ?
N3 N4 C1 C31 -176.6(4) . . . . ?
N3 C2 C3 C4 -144.3(5) . . . . ?
N3 C2 C3 C8 43.1(7) . . . . ?
N3 C2 C9 N2 85.4(5) . . . . ?
N3 C2 C9 C25 -100.8(5) . . . . ?
N4 N3 C2 C3 -168.3(4) . . . . ?
N4 N3 C2 C9 6.1(5) . . . . ?
N4 C1 C31 O2 13.9(8) . . . . ?
N4 C1 C31 C32 -164.5(5) . . . . ?
C1 C31 C32 C33 179.6(6) . . . . ?
C2 N3 N4 C1 179.0(4) . . . . ?
C2 C3 C4 C5 -174.6(6) . . . . ?
C2 C3 C8 C7 175.1(5) . . . . ?
C2 C9 C25 C26 58.9(6) . . . . ?
C2 C9 C25 C30 -118.5(5) . . . . ?
C3 C2 C9 N2 -99.7(5) . . . . ?
C3 C2 C9 C25 74.1(5) . . . . ?
C3 C4 C5 C6 0.5(13) . . . . ?
C4 C3 C8 C7 2.5(8) . . . . ?
C4 C5 C6 C7 0.1(14) . . . . ?
C5 C6 C7 C8 0.5(13) . . . . ?
C6 C7 C8 C3 -1.9(10) . . . . ?
C8 C3 C4 C5 -1.8(9) . . . . ?
C9 C2 C3 C4 41.1(6) . . . . ?
C9 C2 C3 C8 -131.5(5) . . . . ?
C9 C25 C26 C27 179.6(5) . . . . ?
C9 C25 C30 C29 -179.9(5) . . . . ?
C10 N1 N2 Ru2 -2.4(5) . . . . ?
C10 N1 N2 C9 -177.9(4) . . . . ?
C10 C11 C14 C13 178.4(6) . . . . ?
C11 O4 C12 C13 3.8(9) . . . . ?
C12 O4 C11 C10 178.9(6) . . . . ?
C12 O4 C11 C14 -1.7(8) . . . . ?
C12 C13 C14 C11 3.3(10) . . . . ?
C15 C16 C17 Ru2 -57.0(4) . . . . ?
C15 C16 C17 C18 -178.5(6) . . . . ?
C15 C16 C17 C21 -2.7(8) . . . . ?
C16 C15 C23 Ru2 51.4(5) . . . . ?
C16 C15 C23 C22 -1.2(8) . . . . ?
C16 C15 C23 C24 174.6(6) . . . . ?
C16 C17 C18 C19 -95.5(9) . . . . ?
C16 C17 C18 C20 32.5(11) . . . . ?
C16 C17 C21 Ru2 -53.8(4) . . . . ?
C16 C17 C21 C22 0.0(8) . . . . ?
C17 C21 C22 Ru2 -52.9(5) . . . . ?
C17 C21 C22 C23 2.1(9) . . . . ?
C18 C17 C21 Ru2 122.5(6) . . . . ?
C18 C17 C21 C22 176.3(6) . . . . ?
C21 C17 C18 C19 88.7(9) . . . . ?
C21 C17 C18 C20 -143.3(8) . . . . ?
C21 C22 C23 Ru2 -54.1(5) . . . . ?
C21 C22 C23 C15 -1.5(9) . . . . ?
C21 C22 C23 C24 -177.5(6) . . . . ?
C23 C15 C16 Ru2 -53.3(5) . . . . ?
C23 C15 C16 C17 3.4(8) . . . . ?
C25 C26 C27 C28 1.5(8) . . . . ?
C26 C25 C30 C29 2.7(7) . . . . ?
C26 C27 C28 C29 0.4(9) . . . . ?
C27 C28 C29 C30 -0.8(9) . . . . ?
C28 C29 C30 C25 -0.8(9) . . . . ?
C30 C25 C26 C27 -3.1(7) . . . . ?
C31 O2 C34 C33 1.6(9) . . . . ?
C31 C32 C33 C34 0.1(11) . . . . ?
C32 C33 C34 O2 -1.1(12) . . . . ?
C34 O2 C31 C1 179.9(6) . . . . ?
C34 O2 C31 C32 -1.5(8) . . . . ?
C35 C36 C37 Ru1 -53.7(4) . . . . ?
C35 C36 C37 C38 -0.1(7) . . . . ?
C35 C36 C42 C43 16.7(8) . . . . ?
C35 C36 C42 C44 -110.7(7) . . . . ?
C36 C35 C40 Ru1 55.0(4) . . . . ?
C36 C35 C40 C39 1.6(7) . . . . ?
C36 C37 C38 Ru1 -53.5(4) . . . . ?
C36 C37 C38 C39 0.4(7) . . . . ?
C37 C36 C42 C43 -160.5(6) . . . . ?
C37 C36 C42 C44 72.2(7) . . . . ?
C37 C38 C39 Ru1 -53.4(4) . . . . ?
C37 C38 C39 C40 0.2(7) . . . . ?
C37 C38 C39 C41 -178.1(5) . . . . ?
C38 C39 C40 Ru1 -53.5(4) . . . . ?
C38 C39 C40 C35 -1.2(7) . . . . ?
C40 C35 C36 Ru1 -54.8(4) . . . . ?
C40 C35 C36 C37 -0.9(7) . . . . ?
C40 C35 C36 C42 -178.1(5) . . . . ?
C41 C39 C40 Ru1 124.7(5) . . . . ?
C41 C39 C40 C35 177.1(5) . . . . ?
C42 C36 C37 Ru1 123.6(4) . . . . ?
C42 C36 C37 C38 177.3(4) . . . . ?
